data_7101160
loop_
_publ_author_name
'Reinaldo Atencio'
'Alexander Briceno'
'Xacvier Galindo'

_publ_section_title
;
 A mesoporous hydrogen-bonded organic-inorganic framework 
bearing the isopolymolybdate [Mo36O112(OH2)16]8-
;
_journal_issue 5
_journal_name_full 'Chemical Communications'
_journal_paper_doi 10.1039/b413825b
_journal_year 2005
_chemical_compound_source Synthesis
_chemical_formula_sum 'C40 H128 Mo36 N8 O156'
_chemical_formula_weight 6671.34
_space_group_IT_number 14
_symmetry_cell_setting monoclinic
_symmetry_space_group_name_Hall '-P 2yn'
_symmetry_space_group_name_H-M 'P 1 21/n 1'
_atom_sites_solution_hydrogens geom
_atom_sites_solution_primary direct
_atom_sites_solution_secondary difmap
_cell_angle_alpha 90.00
_cell_angle_beta 106.869(14)
_cell_angle_gamma 90.00
_cell_formula_units_Z 2
_cell_length_a 18.756(4)
_cell_length_b 22.961(7)
_cell_length_c 19.810(5)
_cell_measurement_reflns_used 22
_cell_measurement_temperature 298(2)
_cell_measurement_theta_max 32.38
_cell_measurement_theta_min 23.27
_cell_volume 8164(3)
_computing_cell_refinement
;
MSC/AFC, Diffractometer Control Software (Molecular
Structure Corporation, 1993a)
;
_computing_data_collection
;
MSC/AFC, Diffractometer Control Software (Molecular
Structure Corporation, 1993a)
;
_computing_data_reduction
;
TEXSAN, (Molecular Structure Corporation, 1993a)
;
_computing_molecular_graphics 'DIAMOND (Brandenburg, K. (1996-2001)'
_computing_publication_material 'SHELXL-97 (Sheldrick, 1997)'
_computing_structure_refinement 'SHELXL-97 (Sheldrick, 1997)'
_computing_structure_solution 'SHELXLTL-NT V5.1 (Bruker AXS, 1998)'
_diffrn_ambient_temperature 298(2)
_diffrn_measured_fraction_theta_full 0.999
_diffrn_measured_fraction_theta_max 0.999
_diffrn_measurement_device_type 'Rigaku AFC7S'
_diffrn_measurement_method '\w-2\q scans'
_diffrn_radiation_monochromator graphite
_diffrn_radiation_source 'Normal-focus sealed tube'
_diffrn_radiation_type MoK\a
_diffrn_radiation_wavelength 0.71073
_diffrn_reflns_av_R_equivalents 0.0441
_diffrn_reflns_av_sigmaI/netI 0.0861
_diffrn_reflns_limit_h_max 22
_diffrn_reflns_limit_h_min 0
_diffrn_reflns_limit_k_max 27
_diffrn_reflns_limit_k_min 0
_diffrn_reflns_limit_l_max 22
_diffrn_reflns_limit_l_min -23
_diffrn_reflns_number 14887
_diffrn_reflns_theta_full 25.03
_diffrn_reflns_theta_max 25.03
_diffrn_reflns_theta_min 1.59
_diffrn_standards_decay_% 0
_diffrn_standards_interval_count 150
_diffrn_standards_number 3
_exptl_absorpt_coefficient_mu 2.787
_exptl_absorpt_correction_T_max 0.6339
_exptl_absorpt_correction_T_min 0.3251
_exptl_absorpt_correction_type psi-scan
_exptl_absorpt_process_details '(North et al.,1968)'
_exptl_crystal_colour colorless
_exptl_crystal_density_diffrn 2.714
_exptl_crystal_density_method 'not measured'
_exptl_crystal_description prism
_exptl_crystal_F_000 6368
_exptl_crystal_size_max 0.52
_exptl_crystal_size_mid 0.30
_exptl_crystal_size_min 0.18
_refine_diff_density_max 2.607
_refine_diff_density_min -1.431
_refine_diff_density_rms 0.215
_refine_ls_extinction_method none
_refine_ls_goodness_of_fit_ref 1.022
_refine_ls_hydrogen_treatment mixed
_refine_ls_matrix_type full
_refine_ls_number_parameters 983
_refine_ls_number_reflns 14417
_refine_ls_number_restraints 26
_refine_ls_restrained_S_all 1.021
_refine_ls_R_factor_all 0.1110
_refine_ls_R_factor_gt 0.0599
_refine_ls_shift/su_max 0.000
_refine_ls_shift/su_mean 0.000
_refine_ls_structure_factor_coef Fsqd
_refine_ls_weighting_details 'calc w=1/[\s^2^(Fo^2^)+(0.0546P)^2^+76.1401P] where P=(Fo^2^+2Fc^2^)/3'
_refine_ls_weighting_scheme calc
_refine_ls_wR_factor_gt 0.1219
_refine_ls_wR_factor_ref 0.1432
_reflns_number_gt 9329
_reflns_number_total 14417
_reflns_threshold_expression >2sigma(I)
_cod_data_source_file b413825b.txt
_cod_depositor_comments
;
The following automatic conversions were performed:
'_symmetry_cell_setting' value 'Monoclinic' changed to 'monoclinic'
according to '/home/saulius/struct/CIF-dictionaries/cif_core.dic'
dictionary named 'cif_core.dic' version 2.4.1 from 2010-06-29.

Automatic conversion script
Id: cif_fix_enum 1527 2010-12-29 10:47:43Z saulius 
;
_cod_original_sg_symbol_H-M P21/n
_cod_database_code 7101160

loop_
_symmetry_equiv_pos_as_xyz
'x, y, z'
'x+1/2, -y+1/2, z+1/2'
'-x, -y, -z'
'-x-1/2, y-1/2, -z-1/2'

loop_
_atom_site_label
_atom_site_type_symbol
_atom_site_fract_x
_atom_site_fract_y
_atom_site_fract_z
_atom_site_U_iso_or_equiv
_atom_site_adp_type
_atom_site_occupancy
_atom_site_symmetry_multiplicity
_atom_site_calc_flag
_atom_site_refinement_flags
_atom_site_disorder_assembly
_atom_site_disorder_group
Mo1 Mo -0.18554(7) -0.15233(6) 0.40823(6) 0.0355(3) Uani 1 1 d . . .
Mo2 Mo -0.17819(8) -0.00649(6) 0.43305(6) 0.0375(3) Uani 1 1 d . . .
Mo3 Mo -0.08668(7) -0.20376(6) 0.28268(6) 0.0349(3) Uani 1 1 d . . .
Mo4 Mo -0.27803(6) -0.12658(5) 0.20770(6) 0.0275(3) Uani 1 1 d . . .
Mo5 Mo -0.27833(6) 0.01279(5) 0.23267(6) 0.0274(3) Uani 1 1 d . . .
Mo6 Mo -0.08688(7) 0.08363(5) 0.32663(6) 0.0326(3) Uani 1 1 d . . .
Mo7 Mo -0.02264(7) -0.25969(5) 0.12804(6) 0.0323(3) Uani 1 1 d . . .
Mo8 Mo -0.18041(6) -0.18525(5) 0.11172(6) 0.0245(2) Uani 1 1 d . . .
Mo9 Mo -0.16630(6) -0.04090(5) 0.13643(5) 0.0216(2) Uani 1 1 d . . .
Mo10 Mo -0.18875(6) 0.10171(5) 0.15695(6) 0.0243(2) Uani 1 1 d . . .
Mo11 Mo -0.03384(6) 0.18198(5) 0.19343(6) 0.0273(3) Uani 1 1 d . . .
Mo12 Mo -0.02944(7) 0.27141(5) 0.03881(6) 0.0285(3) Uani 1 1 d . . .
Mo13 Mo -0.13079(6) -0.16858(5) -0.03508(6) 0.0281(3) Uani 1 1 d . . .
Mo14 Mo -0.30618(6) -0.10356(5) 0.00089(6) 0.0257(3) Uani 1 1 d . . .
Mo15 Mo -0.31022(6) 0.03611(5) 0.02356(6) 0.0246(2) Uani 1 1 d . . .
Mo16 Mo -0.14191(7) 0.12721(5) 0.01054(6) 0.0313(3) Uani 1 1 d . . .
Mo17 Mo -0.25907(6) -0.08107(5) -0.17675(6) 0.0295(3) Uani 1 1 d . . .
Mo18 Mo -0.26481(6) 0.06347(5) -0.15394(6) 0.0284(3) Uani 1 1 d . . .
O1 O -0.1155(6) -0.1577(5) 0.4846(5) 0.055(3) Uani 1 1 d . . .
O2 O -0.1042(6) -0.0197(5) 0.5047(5) 0.054(3) Uani 1 1 d . . .
O3 O -0.2497(6) -0.2012(4) 0.4166(5) 0.043(3) Uani 1 1 d . . .
O4 O -0.2275(5) -0.0816(4) 0.4272(5) 0.040(2) Uani 1 1 d . . .
O5 O -0.2378(6) 0.0325(5) 0.4656(6) 0.054(3) Uani 1 1 d . . .
O6 O -0.2559(5) -0.1316(4) 0.2989(5) 0.033(2) Uani 1 1 d . . .
O7 O -0.1355(5) -0.1968(4) 0.3516(4) 0.035(2) Uani 1 1 d . . .
O8 O -0.2551(5) -0.0029(4) 0.3213(4) 0.035(2) Uani 1 1 d . . .
O9 O -0.1322(5) 0.0524(4) 0.3916(5) 0.040(2) Uani 1 1 d . . .
O10 O -0.0142(6) -0.2511(4) 0.3194(5) 0.047(3) Uani 1 1 d . . .
O11 O -0.0415(6) -0.1387(4) 0.2903(5) 0.044(3) Uani 1 1 d . . .
O12 O -0.0415(6) 0.0242(4) 0.3086(5) 0.048(3) Uani 1 1 d . . .
O13 O -0.0170(6) 0.1266(4) 0.3760(5) 0.052(3) Uani 1 1 d . . .
O14 O -0.0897(5) -0.2213(4) 0.1812(4) 0.027(2) Uani 1 1 d . . .
O15 O -0.1881(4) -0.1732(4) 0.2092(4) 0.0240(19) Uani 1 1 d . . .
O16 O -0.1922(5) 0.0657(4) 0.2476(4) 0.027(2) Uani 1 1 d . . .
O17 O -0.0983(5) 0.1274(4) 0.2339(4) 0.029(2) Uani 1 1 d . . .
O18 O -0.3471(5) -0.1762(4) 0.1769(5) 0.040(2) Uani 1 1 d . . .
O19 O -0.3331(5) -0.0553(4) 0.1920(4) 0.031(2) Uani 1 1 d . . .
O20 O -0.3476(5) 0.0619(4) 0.2199(5) 0.042(3) Uani 1 1 d . . .
O21 O -0.1928(4) -0.0523(4) 0.2191(4) 0.0246(19) Uani 1 1 d . . .
O22 O -0.2390(5) -0.2413(4) 0.0936(5) 0.033(2) Uani 1 1 d . . .
O23 O -0.2543(4) -0.1179(4) 0.1101(4) 0.0238(19) Uani 1 1 d . . .
O24 O -0.2591(4) 0.0306(4) 0.1343(4) 0.0248(19) Uani 1 1 d . . .
O25 O -0.2512(5) 0.1524(4) 0.1570(5) 0.035(2) Uani 1 1 d . . .
O26 O 0.0483(5) -0.2697(5) 0.2037(5) 0.045(3) Uani 1 1 d . . .
O27 O -0.0696(6) -0.3254(4) 0.1174(6) 0.049(3) Uani 1 1 d . . .
O28 O -0.1085(4) -0.1000(4) 0.1365(4) 0.0245(19) Uani 1 1 d . . .
O29 O -0.1127(4) 0.0219(3) 0.1536(4) 0.0250(19) Uani 1 1 d . . .
O30 O 0.0305(5) 0.1333(4) 0.1857(5) 0.045(3) Uani 1 1 d . . .
O31 O 0.0079(5) 0.2145(4) 0.2737(4) 0.037(2) Uani 1 1 d . . .
O32 O -0.3710(5) -0.1547(4) -0.0052(5) 0.039(2) Uani 1 1 d . . .
O33 O -0.3581(4) -0.0377(4) 0.0228(4) 0.029(2) Uani 1 1 d . . .
O34 O -0.3793(5) 0.0807(4) 0.0313(5) 0.043(3) Uani 1 1 d . . .
O35 O 0.0209(5) -0.2657(4) 0.0559(5) 0.032(2) Uani 1 1 d . . .
O36 O -0.1104(4) -0.2099(4) 0.0597(4) 0.029(2) Uani 1 1 d . . .
O37 O -0.2135(4) -0.1502(4) 0.0142(4) 0.027(2) Uani 1 1 d . . .
O38 O -0.2189(4) -0.0326(4) 0.0409(4) 0.0217(18) Uani 1 1 d . . .
O39 O -0.2221(4) 0.0886(4) 0.0522(4) 0.0254(19) Uani 1 1 d . . .
O40 O -0.1248(5) 0.1474(4) 0.1140(4) 0.027(2) Uani 1 1 d . . .
O41 O -0.0288(5) 0.2400(4) 0.1306(4) 0.032(2) Uani 1 1 d . . .
O42 O -0.0682(5) -0.2129(4) -0.0604(5) 0.037(2) Uani 1 1 d . . .
O43 O 0.0272(6) 0.3287(4) 0.0686(5) 0.052(3) Uani 1 1 d . . .
O44 O -0.1162(6) 0.3020(4) 0.0185(5) 0.046(3) Uani 1 1 d . . .
O45 O -0.0831(5) 0.1836(4) 0.0025(4) 0.035(2) Uani 1 1 d . . .
O46 O -0.0785(5) -0.1088(4) -0.0019(5) 0.036(2) Uani 1 1 d . . .
O47 O -0.0844(5) 0.0668(4) 0.0233(5) 0.037(2) Uani 1 1 d . . .
O48 O -0.1940(5) -0.1390(4) -0.1156(4) 0.038(2) Uani 1 1 d . . .
O49 O -0.3082(4) -0.0885(4) -0.0858(4) 0.030(2) Uani 1 1 d . . .
O50 O -0.3119(5) 0.0428(4) -0.0634(4) 0.031(2) Uani 1 1 d . . .
O51 O -0.2030(5) 0.1113(4) -0.0781(4) 0.032(2) Uani 1 1 d . . .
O52 O -0.3235(5) -0.1248(4) -0.2303(5) 0.041(2) Uani 1 1 d . . .
O53 O -0.3114(5) -0.0095(4) -0.1872(4) 0.032(2) Uani 1 1 d . . .
O54 O -0.3343(5) 0.1107(4) -0.1907(5) 0.039(2) Uani 1 1 d . . .
O55 O -0.1990(5) -0.0647(4) -0.2251(5) 0.041(2) Uani 1 1 d . . .
O56 O -0.2056(5) 0.0680(4) -0.2051(5) 0.043(3) Uani 1 1 d . . .
O1W O -0.1182(5) -0.0718(4) 0.3728(5) 0.036(2) Uani 1 1 d . . .
O2W O -0.1599(7) -0.2899(5) 0.2592(6) 0.059(3) Uani 1 1 d . . .
O3W O -0.1601(6) 0.1663(5) 0.3371(6) 0.056(3) Uani 1 1 d . . .
O4W O 0.0288(5) -0.1636(4) 0.1350(5) 0.047(3) Uani 1 1 d . . .
O5W O -0.1357(5) 0.2468(4) 0.2018(5) 0.040(2) Uani 1 1 d . . .
O6W O -0.2104(5) -0.2485(4) -0.0678(5) 0.042(2) Uani 1 1 d . . .
O7W O -0.2294(6) 0.2032(4) -0.0013(5) 0.045(3) Uani 1 1 d . . .
O8W O -0.1821(5) -0.0134(4) -0.0886(4) 0.028(2) Uani 1 1 d . . .
N4 N -0.2462(10) -0.3035(7) 0.7586(10) 0.077(4) Uani 1 1 d U . .
H4A H -0.2510 -0.3335 0.7829 0.093 Uiso 1 1 calc R . .
C18 C -0.2970(10) -0.2931(9) 0.7008(13) 0.078(6) Uani 1 1 d U . .
H18A H -0.3362 -0.3191 0.6845 0.094 Uiso 1 1 calc R . .
C19 C -0.2935(9) -0.2440(8) 0.6632(11) 0.073(5) Uani 1 1 d U . .
H19A H -0.3309 -0.2364 0.6217 0.088 Uiso 1 1 calc R . .
C20 C -0.2340(9) -0.2048(8) 0.6864(9) 0.058(4) Uani 1 1 d U . .
C16 C -0.1803(9) -0.2196(9) 0.7486(9) 0.065(5) Uani 1 1 d U . .
H16A H -0.1399 -0.1951 0.7673 0.077 Uiso 1 1 calc R . .
C17 C -0.1870(10) -0.2702(10) 0.7824(9) 0.069(5) Uani 1 1 d U . .
H17A H -0.1495 -0.2813 0.8224 0.083 Uiso 1 1 calc R . .
N3 N -0.2061(13) -0.0456(11) 0.6017(10) 0.119(7) Uani 1 1 d U . .
H3A H -0.1985 -0.0120 0.5859 0.143 Uiso 1 1 calc R . .
C11 C -0.1456(15) -0.0788(13) 0.6270(14) 0.112(9) Uani 1 1 d U . .
H11A H -0.0980 -0.0661 0.6289 0.134 Uiso 1 1 calc R . .
C12 C -0.1583(13) -0.1309(11) 0.6493(10) 0.087(6) Uani 1 1 d U . .
H12A H -0.1179 -0.1558 0.6652 0.104 Uiso 1 1 calc R . .
C13 C -0.2269(10) -0.1511(9) 0.6508(9) 0.064(4) Uani 1 1 d U . .
C14 C -0.2838(13) -0.1144(11) 0.6218(9) 0.087(6) Uani 1 1 d U . .
H14A H -0.3320 -0.1271 0.6174 0.104 Uiso 1 1 calc R . .
C15 C -0.2743(15) -0.0577(13) 0.5979(13) 0.109(8) Uani 1 1 d U . .
H15A H -0.3134 -0.0317 0.5810 0.131 Uiso 1 1 calc R . .
N1 N 0.0052(12) 0.6316(5) 0.3446(12) 0.034(5) Uiso 0.50 1 d PG A 1
C1 C 0.0156(13) 0.6124(7) 0.2816(11) 0.022(5) Uiso 0.50 1 d PG A 1
C2 C 0.015(2) 0.5531(8) 0.2673(12) 0.09(2) Uiso 0.50 1 d PG A 1
C3 C 0.004(2) 0.5130(5) 0.3160(15) 0.03(2) Uiso 0.50 1 d PGD A 1
C4 C -0.006(2) 0.5323(9) 0.3790(13) 0.057(11) Uiso 0.50 1 d PG A 1
C5 C -0.0057(15) 0.5916(10) 0.3933(10) 0.052(9) Uiso 0.50 1 d PG A 1
N1A N 0.0103(14) 0.6361(6) 0.3124(15) 0.054(7) Uiso 0.50 1 d PG B 2
C1A C 0.0188(17) 0.6031(11) 0.2565(13) 0.080(14) Uiso 0.50 1 d PG B 2
C2A C 0.017(2) 0.5426(11) 0.2595(14) 0.059(13) Uiso 0.50 1 d PG B 2
C3A C 0.007(3) 0.5152(6) 0.3184(17) 0.06(4) Uiso 0.50 1 d PGD B 2
C4A C -0.002(2) 0.5482(9) 0.3744(14) 0.061(12) Uiso 0.50 1 d PG B 2
C5A C -0.0002(15) 0.6086(9) 0.3714(13) 0.048(8) Uiso 0.50 1 d PG B 2
N2 N 0.0037(16) 0.3259(5) 0.3229(14) 0.074(9) Uiso 0.50 1 d PG A 1
C9 C 0.0083(15) 0.3570(9) 0.3842(11) 0.073(11) Uiso 0.50 1 d PG A 1
C10 C 0.0075(15) 0.4176(9) 0.3830(10) 0.057(10) Uiso 0.50 1 d PG A 1
C6 C 0.0023(15) 0.4470(5) 0.3204(13) 0.037(10) Uiso 0.50 1 d PGD A 1
C7 C -0.0022(15) 0.4159(9) 0.2591(10) 0.054(9) Uiso 0.50 1 d PG A 1
C8 C -0.0015(15) 0.3554(8) 0.2604(11) 0.055(9) Uiso 0.50 1 d PG A 1
N2A N -0.0041(14) 0.3302(5) 0.2844(13) 0.057(8) Uiso 0.50 1 d PG B 2
C9A C 0.0181(14) 0.3536(8) 0.3520(11) 0.073(11) Uiso 0.50 1 d PG B 2
C10A C 0.0199(13) 0.4136(9) 0.3613(10) 0.040(8) Uiso 0.50 1 d PG B 2
C6A C -0.0006(14) 0.4503(5) 0.3030(13) 0.035(9) Uiso 0.50 1 d PGD B 2
C7A C -0.0228(15) 0.4269(8) 0.2354(10) 0.062(10) Uiso 0.50 1 d PG B 2
C8A C -0.0246(15) 0.3668(9) 0.2261(10) 0.072(11) Uiso 0.50 1 d PG B 2
O9W O -0.096(2) 0.2250(16) 0.4643(19) 0.115(12) Uiso 0.50 1 d P . .
O9WB O -0.113(2) 0.1763(17) 0.550(2) 0.133(13) Uiso 0.50 1 d P . .
O10A O 0.032(2) 0.2368(18) 0.427(2) 0.149(15) Uiso 0.50 1 d P . .
O10W O -0.062(2) 0.2405(17) 0.436(2) 0.124(13) Uiso 0.50 1 d P . .
O11W O -0.2844(15) 0.1065(12) 0.6373(14) 0.208(11) Uiso 1 1 d . . .
O12W O -0.1428(16) 0.0716(13) 0.6307(15) 0.223(12) Uiso 1 1 d . . .
O13A O -0.2504(18) 0.1561(13) 0.5036(16) 0.091(9) Uiso 0.50 1 d P . .
O13B O -0.305(2) 0.1450(16) 0.4999(19) 0.116(12) Uiso 0.50 1 d P . .
O14A O -0.0510(14) 0.0645(12) 0.7689(13) 0.066(7) Uiso 0.50 1 d P . .
O14B O -0.061(3) 0.017(2) 0.765(3) 0.19(2) Uiso 0.50 1 d P . .
O15W O 0.3774(10) 0.0857(8) 0.5791(9) 0.121(6) Uiso 1 1 d . . .
O16A O -0.0603(17) -0.2944(13) 0.4517(16) 0.090(9) Uiso 0.50 1 d P . .
O16B O -0.119(3) -0.298(2) 0.462(3) 0.173(18) Uiso 0.50 1 d P . .
O17A O -0.508(2) 0.0129(19) 0.573(2) 0.151(11) Uiso 0.50 1 d P . .
O17B O -0.382(2) 0.0242(19) 0.655(2) 0.151(11) Uiso 0.50 1 d P . .
O18W O -0.1473(9) 0.2644(7) 0.6529(8) 0.101(5) Uiso 1 1 d . . .
O19W O -0.0181(9) 0.0864(7) 0.5486(8) 0.101(5) Uiso 1 1 d . . .
O20A O -0.0464(15) 0.0000(13) 0.9085(15) 0.077(8) Uiso 0.50 1 d P . .
O20B O -0.0545(9) -0.0242(8) 0.8782(9) 0.027(4) Uiso 0.50 1 d P . .
O21W O 0.2975(8) -0.1341(6) 0.6474(7) 0.087(4) Uiso 1 1 d . . .
O22W O -0.129(2) -0.2569(19) 0.580(2) 0.212(17) Uiso 0.65 1 d P . .
O23W O 0.522(3) -0.071(3) 0.569(3) 0.14(2) Uiso 0.35 1 d P . .

loop_
_atom_site_aniso_label
_atom_site_aniso_U_11
_atom_site_aniso_U_22
_atom_site_aniso_U_33
_atom_site_aniso_U_23
_atom_site_aniso_U_13
_atom_site_aniso_U_12
Mo1 0.0499(8) 0.0351(7) 0.0251(6) 0.0008(5) 0.0165(6) -0.0077(6)
Mo2 0.0565(8) 0.0363(7) 0.0237(6) -0.0025(5) 0.0179(6) -0.0093(6)
Mo3 0.0414(7) 0.0394(7) 0.0241(6) 0.0037(5) 0.0100(5) 0.0042(6)
Mo4 0.0279(6) 0.0328(7) 0.0256(6) -0.0005(5) 0.0135(5) -0.0059(5)
Mo5 0.0257(6) 0.0337(7) 0.0257(6) -0.0019(5) 0.0122(5) -0.0021(5)
Mo6 0.0392(7) 0.0337(7) 0.0230(6) 0.0033(5) 0.0057(5) -0.0063(6)
Mo7 0.0368(7) 0.0359(7) 0.0261(6) 0.0065(5) 0.0122(5) 0.0085(6)
Mo8 0.0264(6) 0.0266(6) 0.0218(6) 0.0006(5) 0.0089(5) -0.0021(5)
Mo9 0.0207(5) 0.0250(6) 0.0195(5) 0.0011(4) 0.0066(4) -0.0013(5)
Mo10 0.0261(6) 0.0259(6) 0.0220(6) -0.0008(5) 0.0084(5) -0.0004(5)
Mo11 0.0299(6) 0.0255(6) 0.0253(6) -0.0008(5) 0.0062(5) -0.0036(5)
Mo12 0.0345(7) 0.0247(6) 0.0292(6) 0.0016(5) 0.0140(5) 0.0018(5)
Mo13 0.0309(6) 0.0320(7) 0.0229(6) 0.0037(5) 0.0101(5) 0.0038(5)
Mo14 0.0213(6) 0.0316(6) 0.0230(6) -0.0005(5) 0.0046(5) -0.0026(5)
Mo15 0.0194(5) 0.0299(6) 0.0240(6) 0.0001(5) 0.0056(4) 0.0013(5)
Mo16 0.0345(7) 0.0365(7) 0.0240(6) -0.0017(5) 0.0099(5) -0.0093(6)
Mo17 0.0325(6) 0.0319(7) 0.0212(6) -0.0007(5) 0.0030(5) 0.0016(5)
Mo18 0.0295(6) 0.0314(7) 0.0217(6) 0.0008(5) 0.0034(5) 0.0004(5)
O1 0.066(8) 0.061(8) 0.033(6) 0.005(5) 0.008(5) 0.002(6)
O2 0.077(8) 0.057(7) 0.018(5) 0.003(5) 0.000(5) -0.011(6)
O3 0.057(7) 0.042(6) 0.040(6) 0.008(5) 0.029(5) -0.005(5)
O4 0.054(6) 0.042(6) 0.032(5) -0.008(5) 0.024(5) -0.010(5)
O5 0.077(8) 0.046(7) 0.049(7) -0.004(5) 0.034(6) -0.003(6)
O6 0.043(6) 0.031(5) 0.033(5) 0.001(4) 0.022(4) -0.007(4)
O7 0.050(6) 0.032(5) 0.019(5) 0.003(4) 0.006(4) 0.005(5)
O8 0.043(6) 0.038(6) 0.028(5) 0.000(4) 0.018(4) -0.009(5)
O9 0.048(6) 0.046(6) 0.024(5) 0.001(4) 0.008(4) -0.016(5)
O10 0.050(6) 0.047(7) 0.041(6) 0.015(5) 0.009(5) 0.018(5)
O11 0.050(6) 0.041(6) 0.043(6) 0.006(5) 0.017(5) -0.009(5)
O12 0.053(7) 0.046(7) 0.046(6) 0.008(5) 0.012(5) 0.016(5)
O13 0.066(7) 0.040(6) 0.038(6) 0.001(5) -0.002(5) -0.025(6)
O14 0.032(5) 0.029(5) 0.022(4) 0.004(4) 0.012(4) -0.002(4)
O15 0.029(5) 0.026(5) 0.020(4) 0.005(4) 0.012(4) 0.004(4)
O16 0.031(5) 0.035(5) 0.017(4) 0.002(4) 0.009(4) -0.007(4)
O17 0.034(5) 0.032(5) 0.017(4) -0.001(4) 0.002(4) -0.011(4)
O18 0.035(5) 0.041(6) 0.047(6) -0.016(5) 0.016(5) -0.020(5)
O19 0.024(5) 0.041(6) 0.028(5) -0.005(4) 0.010(4) -0.004(4)
O20 0.030(5) 0.045(6) 0.056(7) -0.013(5) 0.018(5) 0.002(5)
O21 0.016(4) 0.032(5) 0.028(5) 0.000(4) 0.010(4) -0.004(4)
O22 0.037(5) 0.030(5) 0.036(5) 0.002(4) 0.016(4) -0.012(4)
O23 0.026(5) 0.030(5) 0.016(4) 0.006(4) 0.007(4) 0.004(4)
O24 0.023(4) 0.028(5) 0.025(5) -0.007(4) 0.009(4) -0.010(4)
O25 0.032(5) 0.042(6) 0.032(5) -0.006(4) 0.010(4) 0.007(4)
O26 0.046(6) 0.060(7) 0.026(5) 0.014(5) 0.007(5) 0.025(5)
O27 0.062(7) 0.032(6) 0.058(7) 0.003(5) 0.026(6) -0.006(5)
O28 0.024(5) 0.022(5) 0.026(5) 0.003(4) 0.004(4) 0.001(4)
O29 0.024(5) 0.022(5) 0.031(5) 0.005(4) 0.010(4) -0.003(4)
O30 0.033(6) 0.044(6) 0.055(7) -0.002(5) 0.008(5) 0.011(5)
O31 0.052(6) 0.038(6) 0.014(4) 0.002(4) -0.001(4) -0.009(5)
O32 0.036(6) 0.035(6) 0.038(6) 0.001(4) 0.001(4) -0.018(5)
O33 0.023(5) 0.034(5) 0.030(5) -0.003(4) 0.006(4) -0.007(4)
O34 0.029(5) 0.051(6) 0.049(6) 0.000(5) 0.012(5) 0.010(5)
O35 0.032(5) 0.033(5) 0.034(5) 0.004(4) 0.016(4) -0.001(4)
O36 0.025(5) 0.035(5) 0.029(5) 0.002(4) 0.011(4) 0.007(4)
O37 0.025(5) 0.031(5) 0.028(5) 0.007(4) 0.009(4) 0.003(4)
O38 0.022(4) 0.030(5) 0.017(4) 0.001(4) 0.011(3) 0.000(4)
O39 0.027(5) 0.027(5) 0.021(4) 0.002(4) 0.006(4) 0.000(4)
O40 0.028(5) 0.034(5) 0.018(4) -0.007(4) 0.006(4) -0.004(4)
O41 0.039(5) 0.031(5) 0.028(5) 0.002(4) 0.016(4) -0.008(4)
O42 0.039(6) 0.044(6) 0.031(5) -0.002(4) 0.019(4) 0.002(5)
O43 0.082(8) 0.033(6) 0.050(7) -0.005(5) 0.030(6) -0.021(6)
O44 0.054(7) 0.039(6) 0.048(6) 0.008(5) 0.021(5) 0.028(5)
O45 0.043(6) 0.036(6) 0.028(5) 0.000(4) 0.012(4) -0.009(5)
O46 0.042(6) 0.037(6) 0.033(5) 0.004(4) 0.016(5) -0.006(5)
O47 0.031(5) 0.044(6) 0.036(5) 0.000(5) 0.010(4) 0.010(5)
O48 0.050(6) 0.048(6) 0.015(4) 0.012(4) 0.004(4) 0.014(5)
O49 0.023(5) 0.037(6) 0.029(5) -0.002(4) 0.008(4) 0.000(4)
O50 0.024(5) 0.041(6) 0.027(5) -0.002(4) 0.005(4) -0.001(4)
O51 0.040(5) 0.026(5) 0.026(5) -0.003(4) 0.003(4) -0.003(4)
O52 0.038(6) 0.047(6) 0.033(5) -0.009(5) 0.004(4) -0.011(5)
O53 0.030(5) 0.035(5) 0.025(5) -0.002(4) -0.004(4) -0.001(4)
O54 0.029(5) 0.041(6) 0.042(6) 0.003(5) 0.003(4) 0.013(4)
O55 0.046(6) 0.044(6) 0.032(5) -0.003(5) 0.009(5) -0.003(5)
O56 0.049(6) 0.055(7) 0.026(5) 0.001(5) 0.015(5) -0.009(5)
O1W 0.046(6) 0.023(5) 0.044(6) -0.009(4) 0.019(5) -0.004(4)
O2W 0.089(9) 0.040(7) 0.060(7) 0.005(6) 0.039(7) -0.016(6)
O3W 0.074(8) 0.043(7) 0.048(7) -0.009(5) 0.013(6) 0.005(6)
O4W 0.036(6) 0.043(6) 0.055(7) 0.005(5) 0.003(5) -0.007(5)
O5W 0.047(6) 0.028(5) 0.044(6) -0.006(5) 0.013(5) 0.002(5)
O6W 0.048(6) 0.042(6) 0.034(5) -0.011(5) 0.009(5) -0.011(5)
O7W 0.063(7) 0.035(6) 0.035(6) -0.003(5) 0.011(5) 0.010(5)
O8W 0.027(5) 0.028(5) 0.024(5) -0.007(4) -0.002(4) -0.003(4)
N4 0.078(11) 0.065(10) 0.095(12) -0.030(8) 0.034(8) 0.001(8)
C18 0.046(10) 0.062(10) 0.122(16) -0.062(10) 0.017(8) -0.012(9)
C19 0.043(9) 0.062(10) 0.093(13) -0.053(8) -0.015(9) 0.017(8)
C20 0.051(10) 0.068(11) 0.054(9) -0.027(8) 0.012(7) 0.002(7)
C16 0.034(8) 0.104(13) 0.055(10) -0.027(9) 0.011(6) -0.017(9)
C17 0.053(10) 0.112(15) 0.044(10) -0.015(8) 0.017(7) -0.003(9)
N3 0.132(16) 0.168(18) 0.082(14) 0.044(13) 0.072(15) 0.044(13)
C11 0.102(15) 0.15(2) 0.11(2) 0.041(18) 0.069(16) 0.012(13)
C12 0.084(10) 0.131(16) 0.052(12) 0.009(12) 0.029(11) -0.005(12)
C13 0.057(10) 0.092(13) 0.036(9) -0.028(9) 0.001(8) -0.003(8)
C14 0.091(11) 0.118(16) 0.036(10) -0.018(10) -0.008(10) 0.020(10)
C15 0.117(14) 0.143(18) 0.088(17) 0.030(16) 0.061(16) 0.053(17)

loop_
_atom_type_symbol
_atom_type_description
_atom_type_scat_dispersion_real
_atom_type_scat_dispersion_imag
_atom_type_scat_source
Mo Mo -1.6832 0.6857 'International Tables Vol C Tables 4.2.6.8 and 6.1.1.4'
O O 0.0106 0.0060 'International Tables Vol C Tables 4.2.6.8 and 6.1.1.4'
C C 0.0033 0.0016 'International Tables Vol C Tables 4.2.6.8 and 6.1.1.4'
H H 0.0000 0.0000 'International Tables Vol C Tables 4.2.6.8 and 6.1.1.4'
N N 0.0061 0.0033 'International Tables Vol C Tables 4.2.6.8 and 6.1.1.4'

loop_
_geom_angle_atom_site_label_1
_geom_angle_atom_site_label_2
_geom_angle_atom_site_label_3
_geom_angle
_geom_angle_site_symmetry_1
_geom_angle_site_symmetry_3
O3 Mo1 O1 104.7(5) . .
O3 Mo1 O4 101.6(4) . .
O1 Mo1 O4 98.3(5) . .
O3 Mo1 O7 100.7(4) . .
O1 Mo1 O7 95.6(5) . .
O4 Mo1 O7 149.7(4) . .
O3 Mo1 O6 90.0(4) . .
O1 Mo1 O6 165.0(4) . .
O4 Mo1 O6 81.2(4) . .
O7 Mo1 O6 78.5(3) . .
O3 Mo1 O1W 165.8(4) . .
O1 Mo1 O1W 88.9(4) . .
O4 Mo1 O1W 71.8(3) . .
O7 Mo1 O1W 81.7(3) . .
O6 Mo1 O1W 76.7(3) . .
O5 Mo2 O2 104.2(5) . .
O5 Mo2 O9 102.7(5) . .
O2 Mo2 O9 97.1(5) . .
O5 Mo2 O4 97.8(5) . .
O2 Mo2 O4 98.7(5) . .
O9 Mo2 O4 150.2(4) . .
O5 Mo2 O8 92.8(4) . .
O2 Mo2 O8 163.0(4) . .
O9 Mo2 O8 78.1(3) . .
O4 Mo2 O8 79.5(4) . .
O5 Mo2 O1W 167.6(4) . .
O2 Mo2 O1W 85.2(4) . .
O9 Mo2 O1W 83.9(4) . .
O4 Mo2 O1W 72.5(3) . .
O8 Mo2 O1W 78.1(3) . .
O11 Mo3 O10 101.7(5) . .
O11 Mo3 O7 101.4(4) . .
O10 Mo3 O7 103.9(4) . .
O11 Mo3 O14 97.6(4) . .
O10 Mo3 O14 94.8(4) . .
O7 Mo3 O14 149.8(4) . .
O11 Mo3 O15 95.4(4) . .
O10 Mo3 O15 157.5(4) . .
O7 Mo3 O15 86.6(3) . .
O14 Mo3 O15 68.3(3) . .
O11 Mo3 O2W 173.0(4) . .
O10 Mo3 O2W 84.2(5) . .
O7 Mo3 O2W 80.5(4) . .
O14 Mo3 O2W 78.1(3) . .
O15 Mo3 O2W 77.9(4) . .
O18 Mo4 O6 104.9(4) . .
O18 Mo4 O19 101.3(4) . .
O6 Mo4 O19 100.4(4) . .
O18 Mo4 O15 101.5(4) . .
O6 Mo4 O15 90.1(4) . .
O19 Mo4 O15 151.5(3) . .
O18 Mo4 O23 94.4(4) . .
O6 Mo4 O23 155.1(4) . .
O19 Mo4 O23 91.0(3) . .
O15 Mo4 O23 70.3(3) . .
O18 Mo4 O21 165.1(4) . .
O6 Mo4 O21 89.8(3) . .
O19 Mo4 O21 73.1(3) . .
O15 Mo4 O21 80.6(3) . .
O23 Mo4 O21 72.3(3) . .
O20 Mo5 O8 104.5(5) . .
O20 Mo5 O19 100.8(4) . .
O8 Mo5 O19 101.8(4) . .
O20 Mo5 O16 100.0(4) . .
O8 Mo5 O16 91.3(4) . .
O19 Mo5 O16 151.8(3) . .
O20 Mo5 O24 93.6(4) . .
O8 Mo5 O24 156.6(4) . .
O19 Mo5 O24 89.1(3) . .
O16 Mo5 O24 70.7(3) . .
O20 Mo5 O21 165.1(4) . .
O8 Mo5 O21 90.3(4) . .
O19 Mo5 O21 73.9(3) . .
O16 Mo5 O21 81.2(3) . .
O24 Mo5 O21 72.7(3) . .
O12 Mo6 O13 103.7(5) . .
O12 Mo6 O9 101.0(5) . .
O13 Mo6 O9 104.7(4) . .
O12 Mo6 O17 97.7(4) . .
O13 Mo6 O17 95.3(4) . .
O9 Mo6 O17 148.3(4) . .
O12 Mo6 O16 95.9(4) . .
O13 Mo6 O16 155.4(4) . .
O9 Mo6 O16 85.6(3) . .
O17 Mo6 O16 67.1(3) . .
O12 Mo6 O3W 172.9(4) . .
O13 Mo6 O3W 81.7(5) . .
O9 Mo6 O3W 81.9(4) . .
O17 Mo6 O3W 77.0(4) . .
O16 Mo6 O3W 77.7(3) . .
O26 Mo7 O27 103.3(5) . .
O26 Mo7 O35 105.2(4) . .
O27 Mo7 O35 99.4(4) . .
O26 Mo7 O14 92.5(4) . .
O27 Mo7 O14 94.1(4) . .
O35 Mo7 O14 154.4(4) . .
O26 Mo7 O36 152.9(4) . .
O27 Mo7 O36 96.8(4) . .
O35 Mo7 O36 89.0(4) . .
O14 Mo7 O36 67.8(3) . .
O26 Mo7 O4W 82.9(4) . .
O27 Mo7 O4W 173.2(4) . .
O35 Mo7 O4W 81.5(4) . .
O14 Mo7 O4W 82.7(3) . .
O36 Mo7 O4W 76.5(3) . .
O22 Mo8 O36 99.4(4) . .
O22 Mo8 O15 95.0(4) . .
O36 Mo8 O15 142.2(3) . .
O22 Mo8 O37 95.8(4) . .
O36 Mo8 O37 71.4(3) . .
O15 Mo8 O37 141.5(3) . .
O22 Mo8 O14 101.6(4) . .
O36 Mo8 O14 71.5(3) . .
O15 Mo8 O14 71.5(3) . .
O37 Mo8 O14 141.0(3) . .
O22 Mo8 O23 100.3(4) . .
O36 Mo8 O23 138.6(3) . .
O15 Mo8 O23 71.1(3) . .
O37 Mo8 O23 70.6(3) . .
O14 Mo8 O23 137.9(3) . .
O22 Mo8 O28 174.1(4) . .
O36 Mo8 O28 85.4(3) . .
O15 Mo8 O28 83.1(3) . .
O37 Mo8 O28 82.3(3) . .
O14 Mo8 O28 83.1(3) . .
O23 Mo8 O28 73.8(3) . .
O29 Mo9 O28 108.8(4) . .
O29 Mo9 O21 103.4(4) . .
O28 Mo9 O21 102.4(4) . .
O29 Mo9 O38 102.6(4) . .
O28 Mo9 O38 103.1(4) . .
O21 Mo9 O38 134.9(3) . .
O29 Mo9 O23 172.0(3) . .
O28 Mo9 O23 79.2(3) . .
O21 Mo9 O23 75.1(3) . .
O38 Mo9 O23 74.0(3) . .
O29 Mo9 O24 79.0(3) . .
O28 Mo9 O24 172.1(3) . .
O21 Mo9 O24 74.5(3) . .
O38 Mo9 O24 75.2(3) . .
O23 Mo9 O24 93.0(3) . .
O25 Mo10 O40 98.5(4) . .
O25 Mo10 O16 94.7(4) . .
O40 Mo10 O16 142.6(3) . .
O25 Mo10 O39 95.6(4) . .
O40 Mo10 O39 71.3(3) . .
O16 Mo10 O39 141.8(3) . .
O25 Mo10 O17 103.6(4) . .
O40 Mo10 O17 71.6(3) . .
O16 Mo10 O17 71.3(3) . .
O39 Mo10 O17 140.2(3) . .
O25 Mo10 O24 98.5(4) . .
O40 Mo10 O24 139.5(3) . .
O16 Mo10 O24 71.5(3) . .
O39 Mo10 O24 70.7(3) . .
O17 Mo10 O24 137.8(3) . .
O25 Mo10 O29 172.9(4) . .
O40 Mo10 O29 87.2(3) . .
O16 Mo10 O29 83.1(3) . .
O39 Mo10 O29 82.1(3) . .
O17 Mo10 O29 82.2(3) . .
O24 Mo10 O29 74.3(3) . .
O30 Mo11 O31 103.1(5) . .
O30 Mo11 O41 103.8(4) . .
O31 Mo11 O41 102.2(4) . .
O30 Mo11 O17 98.6(4) . .
O31 Mo11 O17 93.7(4) . .
O41 Mo11 O17 148.6(4) . .
O30 Mo11 O40 97.3(4) . .
O31 Mo11 O40 154.4(4) . .
O41 Mo11 O40 87.6(4) . .
O17 Mo11 O40 67.8(3) . .
O30 Mo11 O5W 175.3(4) . .
O31 Mo11 O5W 80.2(4) . .
O41 Mo11 O5W 78.6(4) . .
O17 Mo11 O5W 77.7(3) . .
O40 Mo11 O5W 78.6(3) . .
O43 Mo12 O44 102.8(5) . .
O43 Mo12 O35 99.8(4) . 3
O44 Mo12 O35 98.1(4) . 3
O43 Mo12 O41 97.4(4) . .
O44 Mo12 O41 96.9(4) . .
O35 Mo12 O41 154.0(4) 3 .
O43 Mo12 O42 90.2(5) . 3
O44 Mo12 O42 166.8(4) . 3
O35 Mo12 O42 81.3(3) 3 3
O41 Mo12 O42 79.3(3) . 3
O43 Mo12 O45 167.9(5) . .
O44 Mo12 O45 89.2(4) . .
O35 Mo12 O45 77.7(3) 3 .
O41 Mo12 O45 81.4(3) . .
O42 Mo12 O45 77.8(3) 3 .
O46 Mo13 O42 102.8(4) . .
O46 Mo13 O48 101.1(4) . .
O42 Mo13 O48 106.8(4) . .
O46 Mo13 O36 94.9(4) . .
O42 Mo13 O36 91.8(4) . .
O48 Mo13 O36 151.8(4) . .
O46 Mo13 O37 94.5(4) . .
O42 Mo13 O37 154.8(4) . .
O48 Mo13 O37 87.3(4) . .
O36 Mo13 O37 68.4(3) . .
O46 Mo13 O6W 171.9(4) . .
O42 Mo13 O6W 83.7(4) . .
O48 Mo13 O6W 81.3(4) . .
O36 Mo13 O6W 79.9(3) . .
O37 Mo13 O6W 77.8(3) . .
O32 Mo14 O49 105.1(4) . .
O32 Mo14 O33 99.5(4) . .
O49 Mo14 O33 101.6(4) . .
O32 Mo14 O37 102.7(4) . .
O49 Mo14 O37 90.3(4) . .
O33 Mo14 O37 151.1(3) . .
O32 Mo14 O23 94.3(4) . .
O49 Mo14 O23 155.1(3) . .
O33 Mo14 O23 90.3(3) . .
O37 Mo14 O23 69.9(3) . .
O32 Mo14 O38 164.0(4) . .
O49 Mo14 O38 90.5(3) . .
O33 Mo14 O38 73.7(3) . .
O37 Mo14 O38 80.1(3) . .
O23 Mo14 O38 71.7(3) . .
O34 Mo15 O50 104.2(4) . .
O34 Mo15 O33 99.6(4) . .
O50 Mo15 O33 101.5(4) . .
O34 Mo15 O39 101.6(4) . .
O50 Mo15 O39 90.2(4) . .
O33 Mo15 O39 152.4(3) . .
O34 Mo15 O24 94.1(4) . .
O50 Mo15 O24 155.4(3) . .
O33 Mo15 O24 91.5(3) . .
O39 Mo15 O24 69.7(3) . .
O34 Mo15 O38 165.0(4) . .
O50 Mo15 O38 90.4(3) . .
O33 Mo15 O38 73.7(3) . .
O39 Mo15 O38 81.4(3) . .
O24 Mo15 O38 73.1(3) . .
O47 Mo16 O45 103.0(4) . .
O47 Mo16 O51 99.7(4) . .
O45 Mo16 O51 107.3(4) . .
O47 Mo16 O40 97.2(4) . .
O45 Mo16 O40 90.2(4) . .
O51 Mo16 O40 152.0(4) . .
O47 Mo16 O39 95.2(4) . .
O45 Mo16 O39 153.2(4) . .
O51 Mo16 O39 88.5(4) . .
O40 Mo16 O39 67.9(3) . .
O47 Mo16 O7W 173.4(4) . .
O45 Mo16 O7W 83.2(4) . .
O51 Mo16 O7W 80.2(4) . .
O40 Mo16 O7W 80.4(3) . .
O39 Mo16 O7W 78.2(3) . .
O52 Mo17 O55 104.2(4) . .
O52 Mo17 O53 101.2(4) . .
O55 Mo17 O53 98.8(4) . .
O52 Mo17 O48 100.8(5) . .
O55 Mo17 O48 95.8(4) . .
O53 Mo17 O48 149.7(4) . .
O52 Mo17 O49 94.2(4) . .
O55 Mo17 O49 161.3(4) . .
O53 Mo17 O49 80.5(3) . .
O48 Mo17 O49 77.4(3) . .
O52 Mo17 O8W 170.0(4) . .
O55 Mo17 O8W 85.0(4) . .
O53 Mo17 O8W 73.1(3) . .
O48 Mo17 O8W 81.9(3) . .
O49 Mo17 O8W 76.9(3) . .
O54 Mo18 O56 105.0(5) . .
O54 Mo18 O53 101.3(4) . .
O56 Mo18 O53 99.2(4) . .
O54 Mo18 O51 100.5(4) . .
O56 Mo18 O51 94.5(4) . .
O53 Mo18 O51 150.2(4) . .
O54 Mo18 O50 92.7(4) . .
O56 Mo18 O50 161.9(4) . .
O53 Mo18 O50 81.1(3) . .
O51 Mo18 O50 77.9(3) . .
O54 Mo18 O8W 168.2(4) . .
O56 Mo18 O8W 86.4(4) . .
O53 Mo18 O8W 73.0(3) . .
O51 Mo18 O8W 81.7(3) . .
O50 Mo18 O8W 76.3(3) . .
Mo1 O4 Mo2 123.8(5) . .
Mo4 O6 Mo1 156.6(5) . .
Mo3 O7 Mo1 153.0(5) . .
Mo5 O8 Mo2 154.9(5) . .
Mo6 O9 Mo2 156.1(6) . .
Mo8 O14 Mo3 111.5(4) . .
Mo8 O14 Mo7 110.2(4) . .
Mo3 O14 Mo7 138.1(4) . .
Mo4 O15 Mo8 111.0(4) . .
Mo4 O15 Mo3 139.9(4) . .
Mo8 O15 Mo3 108.1(3) . .
Mo5 O16 Mo10 111.0(4) . .
Mo5 O16 Mo6 139.3(4) . .
Mo10 O16 Mo6 108.0(4) . .
Mo10 O17 Mo6 112.4(4) . .
Mo10 O17 Mo11 110.1(4) . .
Mo6 O17 Mo11 136.6(4) . .
Mo4 O19 Mo5 115.6(4) . .
Mo9 O21 Mo5 113.0(4) . .
Mo9 O21 Mo4 111.9(4) . .
Mo5 O21 Mo4 90.3(3) . .
Mo8 O23 Mo4 103.4(3) . .
Mo8 O23 Mo14 103.8(3) . .
Mo4 O23 Mo14 142.1(4) . .
Mo8 O23 Mo9 97.7(3) . .
Mo4 O23 Mo9 100.7(3) . .
Mo14 O23 Mo9 101.1(3) . .
Mo10 O24 Mo5 102.8(3) . .
Mo10 O24 Mo15 104.2(4) . .
Mo5 O24 Mo15 144.3(4) . .
Mo10 O24 Mo9 97.1(3) . .
Mo5 O24 Mo9 99.7(3) . .
Mo15 O24 Mo9 99.7(3) . .
Mo9 O28 Mo8 109.3(4) . .
Mo9 O29 Mo10 109.5(4) . .
Mo14 O33 Mo15 115.6(4) . .
Mo7 O35 Mo12 159.5(5) . 3
Mo8 O36 Mo13 111.9(4) . .
Mo8 O36 Mo7 109.3(4) . .
Mo13 O36 Mo7 137.5(4) . .
Mo14 O37 Mo8 110.8(4) . .
Mo14 O37 Mo13 141.2(4) . .
Mo8 O37 Mo13 107.5(4) . .
Mo9 O38 Mo15 112.0(3) . .
Mo9 O38 Mo14 113.1(4) . .
Mo15 O38 Mo14 90.5(3) . .
Mo15 O39 Mo10 111.7(4) . .
Mo15 O39 Mo16 140.3(4) . .
Mo10 O39 Mo16 107.3(4) . .
Mo10 O40 Mo16 112.1(4) . .
Mo10 O40 Mo11 110.0(4) . .
Mo16 O40 Mo11 133.9(4) . .
Mo11 O41 Mo12 155.2(5) . .
Mo13 O42 Mo12 153.3(5) . 3
Mo16 O45 Mo12 149.9(5) . .
Mo13 O48 Mo17 157.2(6) . .
Mo14 O49 Mo17 155.0(5) . .
Mo15 O50 Mo18 155.9(5) . .
Mo16 O51 Mo18 156.6(5) . .
Mo17 O53 Mo18 123.4(4) . .
Mo2 O1W Mo1 88.5(3) . .
Mo18 O8W Mo17 85.9(3) . .
C18 N4 C17 123(2) . .
C18 N4 H4A 118.6 . .
C17 N4 H4A 118.6 . .
N4 C18 C19 120.1(18) . .
N4 C18 H18A 120.0 . .
C19 C18 H18A 120.0 . .
C18 C19 C20 120.7(18) . .
C18 C19 H19A 119.6 . .
C20 C19 H19A 119.6 . .
C16 C20 C19 115.9(19) . .
C16 C20 C13 119.7(17) . .
C19 C20 C13 124.3(18) . .
C17 C16 C20 119.8(18) . .
C17 C16 H16A 120.1 . .
C20 C16 H16A 120.1 . .
N4 C17 C16 120.4(19) . .
N4 C17 H17A 119.8 . .
C16 C17 H17A 119.8 . .
C15 N3 C11 128(3) . .
C15 N3 H3A 115.9 . .
C11 N3 H3A 115.9 . .
C12 C11 N3 115(3) . .
C12 C11 H11A 122.4 . .
N3 C11 H11A 122.4 . .
C11 C12 C13 125(3) . .
C11 C12 H12A 117.5 . .
C13 C12 H12A 117.5 . .
C14 C13 C12 114(2) . .
C14 C13 C20 124(2) . .
C12 C13 C20 121.2(19) . .
C13 C14 C15 124(2) . .
C13 C14 H14A 118.1 . .
C15 C14 H14A 118.1 . .
N3 C15 C14 113(2) . .
N3 C15 H15A 123.3 . .
C14 C15 H15A 123.3 . .
C1 N1 C5 120.0 . .
C2 C1 N1 120.0 . .
C1 C2 C3 120.0 . .
C4 C3 C2 120.0 . .
C4 C3 C6 104.7(18) . .
C2 C3 C6 135.2(18) . .
C5 C4 C3 120.0 . .
C4 C5 N1 120.0 . .
C1A N1A C5A 120.0 . .
N1A C1A C2A 120.0 . .
C3A C2A C1A 120.0 . .
C4A C3A C2A 120.0 . .
C4A C3A C6A 132(2) . .
C2A C3A C6A 108(2) . .
C3A C4A C5A 120.0 . .
C4A C5A N1A 120.0 . .
C9 N2 C8 120.0 . .
C10 C9 N2 120.0 . .
C9 C10 C6 120.0 . .
C10 C6 C7 120.0 . .
C10 C6 C3 122.7(18) . .
C7 C6 C3 117.3(18) . .
C8 C7 C6 120.0 . .
C7 C8 N2 120.0 . .
C9A N2A C8A 120.0 . .
C10A C9A N2A 120.0 . .
C9A C10A C6A 120.0 . .
C7A C6A C10A 120.0 . .
C7A C6A C3A 123.9(19) . .
C10A C6A C3A 116.1(19) . .
C6A C7A C8A 120.0 . .
C7A C8A N2A 120.0 . .

loop_
_geom_bond_atom_site_label_1
_geom_bond_atom_site_label_2
_geom_bond_distance
_geom_bond_site_symmetry_2
Mo1 O3 1.687(9) .
Mo1 O1 1.696(10) .
Mo1 O4 1.890(10) .
Mo1 O7 1.948(9) .
Mo1 O6 2.237(9) .
Mo1 O1W 2.453(9) .
Mo2 O5 1.698(10) .
Mo2 O2 1.700(10) .
Mo2 O9 1.914(9) .
Mo2 O4 1.944(9) .
Mo2 O8 2.266(9) .
Mo2 O1W 2.391(9) .
Mo3 O11 1.702(10) .
Mo3 O10 1.727(9) .
Mo3 O7 1.858(9) .
Mo3 O14 2.036(8) .
Mo3 O15 2.150(8) .
Mo3 O2W 2.375(11) .
Mo4 O18 1.700(8) .
Mo4 O6 1.735(9) .
Mo4 O19 1.911(9) .
Mo4 O15 1.991(8) .
Mo4 O23 2.117(7) .
Mo4 O21 2.303(8) .
Mo5 O20 1.682(9) .
Mo5 O8 1.720(9) .
Mo5 O19 1.916(9) .
Mo5 O16 1.974(8) .
Mo5 O24 2.122(8) .
Mo5 O21 2.265(8) .
Mo6 O12 1.699(10) .
Mo6 O13 1.705(9) .
Mo6 O9 1.877(9) .
Mo6 O17 2.049(8) .
Mo6 O16 2.174(8) .
Mo6 O3W 2.388(11) .
Mo7 O26 1.707(9) .
Mo7 O27 1.728(10) .
Mo7 O35 1.844(8) .
Mo7 O14 2.057(8) .
Mo7 O36 2.135(8) .
Mo7 O4W 2.397(10) .
Mo8 O22 1.663(8) .
Mo8 O36 1.973(8) .
Mo8 O15 1.998(8) .
Mo8 O37 2.016(8) .
Mo8 O14 2.029(8) .
Mo8 O23 2.070(8) .
Mo8 O28 2.348(8) .
Mo9 O29 1.734(8) .
Mo9 O28 1.736(8) .
Mo9 O21 1.863(8) .
Mo9 O38 1.872(8) .
Mo9 O23 2.370(8) .
Mo9 O24 2.383(8) .
Mo10 O25 1.651(9) .
Mo10 O40 1.963(8) .
Mo10 O16 1.995(8) .
Mo10 O39 2.008(8) .
Mo10 O17 2.012(8) .
Mo10 O24 2.065(8) .
Mo10 O29 2.336(8) .
Mo11 O30 1.685(9) .
Mo11 O31 1.725(8) .
Mo11 O41 1.844(8) .
Mo11 O17 2.059(8) .
Mo11 O40 2.111(8) .
Mo11 O5W 2.466(9) .
Mo12 O43 1.686(10) .
Mo12 O44 1.709(9) .
Mo12 O35 1.934(8) 3
Mo12 O41 1.953(8) .
Mo12 O42 2.211(9) 3
Mo12 O45 2.275(9) .
Mo13 O46 1.704(9) .
Mo13 O42 1.733(9) .
Mo13 O48 1.821(8) .
Mo13 O36 2.038(8) .
Mo13 O37 2.102(8) .
Mo13 O6W 2.335(9) .
Mo14 O32 1.669(8) .
Mo14 O49 1.741(8) .
Mo14 O33 1.915(9) .
Mo14 O37 1.993(8) .
Mo14 O23 2.124(8) .
Mo14 O38 2.284(8) .
Mo15 O34 1.692(9) .
Mo15 O50 1.721(8) .
Mo15 O33 1.917(8) .
Mo15 O39 1.990(8) .
Mo15 O24 2.128(8) .
Mo15 O38 2.280(8) .
Mo16 O47 1.730(9) .
Mo16 O45 1.738(9) .
Mo16 O51 1.834(8) .
Mo16 O40 2.035(8) .
Mo16 O39 2.110(8) .
Mo16 O7W 2.360(10) .
Mo17 O52 1.688(9) .
Mo17 O55 1.720(9) .
Mo17 O53 1.896(9) .
Mo17 O48 1.966(9) .
Mo17 O49 2.256(8) .
Mo17 O8W 2.467(8) .
Mo18 O54 1.690(9) .
Mo18 O56 1.710(9) .
Mo18 O53 1.915(9) .
Mo18 O51 1.948(8) .
Mo18 O50 2.267(8) .
Mo18 O8W 2.457(8) .
O35 Mo12 1.934(8) 3
O42 Mo12 2.211(9) 3
N4 C18 1.28(3) .
N4 C17 1.32(2) .
N4 H4A 0.8600 .
C18 C19 1.36(3) .
C18 H18A 0.9300 .
C19 C20 1.40(2) .
C19 H19A 0.9300 .
C20 C16 1.39(2) .
C20 C13 1.45(3) .
C16 C17 1.36(3) .
C16 H16A 0.9300 .
C17 H17A 0.9300 .
N3 C15 1.29(3) .
N3 C11 1.34(3) .
N3 H3A 0.8600 .
C11 C12 1.32(3) .
C11 H11A 0.9300 .
C12 C13 1.38(3) .
C12 H12A 0.9300 .
C13 C14 1.35(3) .
C14 C15 1.41(3) .
C14 H14A 0.9300 .
C15 H15A 0.9300 .
N1 C1 1.3900 .
N1 C5 1.3900 .
C1 C2 1.3900 .
C2 C3 1.3900 .
C3 C4 1.3900 .
C3 C6 1.5198(11) .
C4 C5 1.3900 .
N1A C1A 1.3900 .
N1A C5A 1.3900 .
C1A C2A 1.3900 .
C2A C3A 1.3900 .
C3A C4A 1.3900 .
C3A C6A 1.5198(11) .
C4A C5A 1.3900 .
N2 C9 1.3900 .
N2 C8 1.3900 .
C9 C10 1.3900 .
C10 C6 1.3900 .
C6 C7 1.3900 .
C7 C8 1.3900 .
N2A C9A 1.3900 .
N2A C8A 1.3900 .
C9A C10A 1.3900 .
C10A C6A 1.3900 .
C6A C7A 1.3900 .
C7A C8A 1.3900 .
O9W O10W 1.03(4) .
O13A O13B 1.04(4) .
O14A O14B 1.11(5) .
O16A O16B 1.19(5) .
O20A O20B 0.80(3) .
